data_4084942
loop_
_publ_author_name
'Contrella, Nathan D.'
'Jordan, Richard F.'

_publ_section_title
;
 Lewis Acid Modification and Ethylene Oligomerization Behavior of
 Palladium Catalysts That Contain a Phosphine-Sulfonate-Diethyl
 Phosphonate Ancillary Ligand
;
_journal_issue 24
_journal_name_full Organometallics
_journal_page_first 7199
_journal_paper_doi 10.1021/om5009988
_journal_volume 33
_journal_year 2014
_chemical_formula_moiety 'C54 H47 B F15 N O6 P2 Pd S'
_chemical_formula_sum 'C54 H47 B F15 N O6 P2 Pd S'
_chemical_formula_weight 1302.14
_chemical_name_systematic
; 
 ? 
;
_space_group_IT_number 14
_symmetry_cell_setting monoclinic
_symmetry_Int_Tables_number 14
_symmetry_space_group_name_Hall '-P 2ybc'
_symmetry_space_group_name_H-M 'P 1 21/c 1'
_atom_sites_solution_hydrogens geom
_atom_sites_solution_primary direct
_atom_sites_solution_secondary difmap
_audit_creation_method SHELXL-97
_cell_angle_alpha 90.00
_cell_angle_beta 112.601(2)
_cell_angle_gamma 90.00
_cell_formula_units_Z 4
_cell_length_a 23.573(4)
_cell_length_b 12.720(2)
_cell_length_c 22.353(4)
_cell_measurement_reflns_used 9957
_cell_measurement_temperature 200(2)
_cell_measurement_theta_max 21.49
_cell_measurement_theta_min 2.37
_cell_volume 6187.8(18)
_computing_cell_refinement 'SAINT Ver. 6.22  (Bruker-AXS, 2003)'
_computing_data_collection 'SMART Ver. 5.622 (Bruker-AXS, 2003)'
_computing_data_reduction 'SAINT Ver. 6.22'
_computing_molecular_graphics SHELXTL
_computing_publication_material SHELXTL
_computing_structure_refinement SHELXTL
_computing_structure_solution SHELXTL
_diffrn_ambient_temperature 200(2)
_diffrn_measured_fraction_theta_full 0.978
_diffrn_measured_fraction_theta_max 0.978
_diffrn_measurement_device_type 'Bruker APEX CCD area-detector'
_diffrn_measurement_method 'omega scans'
_diffrn_radiation_monochromator graphite
_diffrn_radiation_source 'fine-focus sealed tube'
_diffrn_radiation_type Mo-K\a
_diffrn_radiation_wavelength 0.71073
_diffrn_reflns_av_R_equivalents 0.0767
_diffrn_reflns_av_sigmaI/netI 0.0550
_diffrn_reflns_limit_h_max 23
_diffrn_reflns_limit_h_min -24
_diffrn_reflns_limit_k_max 13
_diffrn_reflns_limit_k_min -12
_diffrn_reflns_limit_l_max 22
_diffrn_reflns_limit_l_min -22
_diffrn_reflns_number 40457
_diffrn_reflns_theta_full 21.74
_diffrn_reflns_theta_max 21.74
_diffrn_reflns_theta_min 0.94
_exptl_absorpt_coefficient_mu 0.476
_exptl_absorpt_correction_T_max 0.9451
_exptl_absorpt_correction_T_min 0.8039
_exptl_absorpt_correction_type multi-scan
_exptl_absorpt_process_details
;
SADABS V2012/1 (Bruker AXS Inc.)
;
_exptl_crystal_colour colorless
_exptl_crystal_density_diffrn 1.398
_exptl_crystal_density_method 'not measured'
_exptl_crystal_description block
_exptl_crystal_F_000 2632
_exptl_crystal_size_max 0.48
_exptl_crystal_size_mid 0.24
_exptl_crystal_size_min 0.12
_refine_diff_density_max 1.360
_refine_diff_density_min -0.532
_refine_diff_density_rms 0.088
_refine_ls_extinction_method none
_refine_ls_goodness_of_fit_ref 1.078
_refine_ls_hydrogen_treatment constr
_refine_ls_matrix_type full
_refine_ls_number_parameters 736
_refine_ls_number_reflns 7174
_refine_ls_number_restraints 16
_refine_ls_restrained_S_all 1.079
_refine_ls_R_factor_all 0.0898
_refine_ls_R_factor_gt 0.0683
_refine_ls_shift/su_max 0.001
_refine_ls_shift/su_mean 0.000
_refine_ls_structure_factor_coef Fsqd
_refine_ls_weighting_details 'calc w=1/[\s^2^(Fo^2^)+(0.0703P)^2^+21.9685P] where P=(Fo^2^+2Fc^2^)/3'
_refine_ls_weighting_scheme calc
_refine_ls_wR_factor_gt 0.1535
_refine_ls_wR_factor_ref 0.1634
_reflns_number_gt 5683
_reflns_number_total 7174
_reflns_threshold_expression I>2\s(I)
_cod_data_source_file om5009988_si_002.cif
_cod_data_source_block Compound_3
_cod_depositor_comments
;
The following automatic conversions were performed:

'_symmetry_cell_setting' value 'Monoclinic' changed to 'monoclinic'
according to
/home/saulius/struct/COD-crude-data--automatic-downloads/rss-feeds/ACS/lib/dictionaries/cif_core.dic
dictionary named 'cif_core.dic' version 2.4.2 from 2011-04-26.

Automatic conversion script
Id: cif_fix_values 2935 2014-11-11 08:27:57Z andrius 

 Adding full bibliography for 4084939--4084944.cif.
;
_cod_original_cell_volume 6187.7(19)
_cod_database_code 4084942
_platon_squeeze_void_probe_radius 1.20

loop_
_symmetry_equiv_pos_as_xyz
'x, y, z'
'-x, y+1/2, -z+1/2'
'-x, -y, -z'
'x, -y-1/2, z-1/2'

loop_
_atom_site_label
_atom_site_type_symbol
_atom_site_fract_x
_atom_site_fract_y
_atom_site_fract_z
_atom_site_U_iso_or_equiv
_atom_site_adp_type
_atom_site_occupancy
_atom_site_symmetry_multiplicity
_atom_site_calc_flag
_atom_site_refinement_flags
_atom_site_disorder_assembly
_atom_site_disorder_group
Pd1 Pd 0.31132(2) 0.87009(4) 0.63047(3) 0.0340(2) Uani 1 1 d . . .
S1 S 0.30149(9) 0.58660(15) 0.69695(9) 0.0369(5) Uani 1 1 d . . .
P1 P 0.22165(9) 0.79057(15) 0.60339(9) 0.0325(5) Uani 1 1 d . B .
P2 P 0.23872(11) 0.98806(19) 0.70943(11) 0.0558(7) Uani 1 1 d D . .
B1 B 0.2883(4) 0.4809(7) 0.7992(4) 0.041(2) Uani 1 1 d . . .
N1 N 0.3961(3) 0.9459(5) 0.6551(3) 0.0384(15) Uani 1 1 d . . .
O1 O 0.2927(3) 0.9740(5) 0.6968(3) 0.078(2) Uani 1 1 d . B .
O2 O 0.3587(2) 0.5464(5) 0.7021(3) 0.0553(15) Uani 1 1 d . . .
O3 O 0.2711(2) 0.5151(4) 0.7291(2) 0.0382(12) Uani 1 1 d . . .
O4 O 0.3001(2) 0.6921(4) 0.7162(2) 0.0451(13) Uani 1 1 d . . .
F1 F 0.3935(2) 0.4802(4) 0.9300(2) 0.0789(16) Uani 1 1 d . . .
F2 F 0.4929(3) 0.3644(5) 0.9622(4) 0.128(3) Uani 1 1 d . . .
F3 F 0.5086(3) 0.2316(5) 0.8773(4) 0.145(3) Uani 1 1 d . . .
F4 F 0.4201(3) 0.2130(5) 0.7559(4) 0.124(3) Uani 1 1 d . . .
F5 F 0.3185(3) 0.3253(4) 0.7237(3) 0.0702(15) Uani 1 1 d . . .
F6 F 0.2813(3) 0.3786(4) 0.9083(2) 0.0919(19) Uani 1 1 d . . .
F7 F 0.1988(4) 0.2409(5) 0.9122(3) 0.130(3) Uani 1 1 d . . .
F8 F 0.1062(4) 0.1816(5) 0.8041(3) 0.125(3) Uani 1 1 d . . .
F9 F 0.0937(3) 0.2702(5) 0.6915(3) 0.101(2) Uani 1 1 d . . .
F10 F 0.1736(2) 0.4058(4) 0.6846(2) 0.0684(15) Uani 1 1 d . . .
F11 F 0.1888(2) 0.5651(4) 0.8372(2) 0.0612(13) Uani 1 1 d . . .
F12 F 0.1897(3) 0.7431(4) 0.8957(2) 0.0737(15) Uani 1 1 d . . .
F13 F 0.2877(3) 0.8711(4) 0.9302(2) 0.0796(16) Uani 1 1 d . . .
F14 F 0.3864(2) 0.6351(4) 0.8454(2) 0.0576(12) Uani 1 1 d . . .
F15 F 0.3862(3) 0.8140(4) 0.9048(3) 0.0799(16) Uani 1 1 d . . .
C1 C 0.3312(4) 0.7774(7) 0.5706(4) 0.055(2) Uani 1 1 d . . .
H1A H 0.3591 0.8139 0.5545 0.082 Uiso 1 1 calc R . .
H1B H 0.2933 0.7589 0.5340 0.082 Uiso 1 1 calc R . .
H1C H 0.3509 0.7132 0.5934 0.082 Uiso 1 1 calc R . .
C2 C 0.3520(4) 1.0531(8) 0.5596(4) 0.081(3) Uani 1 1 d . . .
H2A H 0.3417 0.9938 0.5293 0.121 Uiso 1 1 calc R . .
H2B H 0.3632 1.1141 0.5397 0.121 Uiso 1 1 calc R . .
H2C H 0.3165 1.0708 0.5702 0.121 Uiso 1 1 calc R . .
C3 C 0.4048(3) 1.0239(7) 0.6200(4) 0.048(2) Uani 1 1 d . . .
C4 C 0.4595(4) 1.0753(7) 0.6394(4) 0.058(2) Uani 1 1 d . . .
H4 H 0.4650 1.1308 0.6136 0.070 Uiso 1 1 calc R . .
C5 C 0.5053(4) 1.0483(8) 0.6939(5) 0.061(3) Uani 1 1 d . . .
H5 H 0.5437 1.0837 0.7069 0.073 Uiso 1 1 calc R . .
C6 C 0.4972(4) 0.9710(7) 0.7306(5) 0.061(3) Uani 1 1 d . . .
H6 H 0.5293 0.9527 0.7705 0.073 Uiso 1 1 calc R . .
C7 C 0.4419(3) 0.9184(6) 0.7099(4) 0.046(2) Uani 1 1 d . . .
C8 C 0.4318(4) 0.8297(8) 0.7475(4) 0.074(3) Uani 1 1 d . . .
H8A H 0.4014 0.8501 0.7654 0.112 Uiso 1 1 calc R . .
H8B H 0.4706 0.8117 0.7829 0.112 Uiso 1 1 calc R . .
H8C H 0.4167 0.7687 0.7190 0.112 Uiso 1 1 calc R . .
C9 C 0.2169(3) 0.6534(6) 0.5770(3) 0.0337(18) Uani 1 1 d . . .
C10 C 0.1815(3) 0.6308(6) 0.5126(3) 0.0411(19) Uani 1 1 d . . .
H10 H 0.1581 0.6855 0.4853 0.049 Uiso 1 1 calc R . .
C11 C 0.1792(4) 0.5320(7) 0.4871(4) 0.050(2) Uani 1 1 d . . .
C12 C 0.1404(5) 0.5131(7) 0.4172(4) 0.077(3) Uani 1 1 d . . .
H12A H 0.1662 0.5164 0.3917 0.115 Uiso 1 1 calc R . .
H12B H 0.1083 0.5670 0.4018 0.115 Uiso 1 1 calc R . .
H12C H 0.1213 0.4435 0.4122 0.115 Uiso 1 1 calc R . .
C13 C 0.2123(4) 0.4544(7) 0.5261(4) 0.058(2) Uani 1 1 d . . .
H13 H 0.2109 0.3856 0.5091 0.070 Uiso 1 1 calc R . .
C14 C 0.2475(4) 0.4733(7) 0.5894(4) 0.050(2) Uani 1 1 d . . .
H14 H 0.2703 0.4172 0.6159 0.060 Uiso 1 1 calc R . .
C15 C 0.2512(3) 0.5732(6) 0.6166(3) 0.0342(18) Uani 1 1 d . . .
C16 C 0.3518(4) 0.4138(6) 0.8234(4) 0.051(2) Uani 1 1 d . . .
C17 C 0.3617(4) 0.3406(6) 0.7825(5) 0.061(3) Uani 1 1 d . . .
C18 C 0.4140(6) 0.2808(8) 0.8010(7) 0.084(3) Uani 1 1 d . . .
C19 C 0.4582(5) 0.2900(10) 0.8612(8) 0.097(4) Uani 1 1 d . . .
C20 C 0.4491(5) 0.3573(10) 0.9013(6) 0.086(3) Uani 1 1 d . . .
C21 C 0.3972(5) 0.4155(7) 0.8839(5) 0.065(3) Uani 1 1 d . . .
C22 C 0.2336(4) 0.3982(6) 0.7960(4) 0.045(2) Uani 1 1 d . . .
C23 C 0.1840(4) 0.3671(6) 0.7429(4) 0.050(2) Uani 1 1 d . . .
C24 C 0.1413(5) 0.2951(7) 0.7454(5) 0.068(3) Uani 1 1 d . . .
C25 C 0.1477(5) 0.2505(8) 0.8017(5) 0.081(3) Uani 1 1 d . . .
C26 C 0.1952(6) 0.2792(9) 0.8556(5) 0.090(4) Uani 1 1 d . . .
C27 C 0.2355(5) 0.3526(7) 0.8523(4) 0.063(3) Uani 1 1 d . . .
C28 C 0.2891(4) 0.5877(6) 0.8408(3) 0.0382(19) Uani 1 1 d . . .
C29 C 0.2405(4) 0.6220(6) 0.8546(4) 0.043(2) Uani 1 1 d . . .
C30 C 0.2386(4) 0.7146(7) 0.8835(4) 0.050(2) Uani 1 1 d . . .
C31 C 0.2876(5) 0.7784(7) 0.9020(4) 0.054(2) Uani 1 1 d . . .
C32 C 0.3371(4) 0.7512(6) 0.8888(4) 0.055(2) Uani 1 1 d . . .
C33 C 0.3367(4) 0.6568(6) 0.8581(4) 0.043(2) Uani 1 1 d . . .
C34 C 0.1864(3) 0.7922(6) 0.6624(3) 0.0379(19) Uani 1 1 d . . .
C35 C 0.1472(3) 0.7092(7) 0.6626(4) 0.045(2) Uani 1 1 d . B .
H35 H 0.1416 0.6534 0.6326 0.054 Uiso 1 1 calc R . .
C36 C 0.1168(4) 0.7046(8) 0.7035(4) 0.057(2) Uani 1 1 d . . .
C37 C 0.0744(4) 0.6170(8) 0.7008(5) 0.079(3) Uani 1 1 d . B .
H37A H 0.0326 0.6444 0.6883 0.118 Uiso 1 1 calc R . .
H37B H 0.0873 0.5837 0.7435 0.118 Uiso 1 1 calc R . .
H37C H 0.0753 0.5651 0.6688 0.118 Uiso 1 1 calc R . .
C38 C 0.1257(4) 0.7866(9) 0.7464(5) 0.067(3) Uani 1 1 d . B .
H38 H 0.1047 0.7853 0.7752 0.081 Uiso 1 1 calc R . .
C39 C 0.1637(4) 0.8706(8) 0.7495(4) 0.061(3) Uani 1 1 d . . .
H39 H 0.1694 0.9252 0.7802 0.074 Uiso 1 1 calc R B .
C40 C 0.1939(3) 0.8739(7) 0.7064(4) 0.048(2) Uani 1 1 d . B .
C41 C 0.1633(3) 0.8576(6) 0.5358(3) 0.0333(18) Uani 1 1 d . . .
C42 C 0.1811(3) 0.9276(6) 0.5005(3) 0.0355(18) Uani 1 1 d . B .
H42 H 0.2236 0.9392 0.5104 0.043 Uiso 1 1 calc R . .
C43 C 0.1371(4) 0.9824(6) 0.4498(4) 0.045(2) Uani 1 1 d . . .
H43 H 0.1501 1.0318 0.4258 0.054 Uiso 1 1 calc R B .
C44 C 0.0750(4) 0.9664(6) 0.4337(3) 0.043(2) Uani 1 1 d . A .
C45 C 0.0591(3) 0.8957(7) 0.4694(4) 0.054(2) Uani 1 1 d . . .
H45 H 0.0168 0.8822 0.4592 0.065 Uiso 1 1 calc R B .
C46 C 0.1020(4) 0.8424(7) 0.5201(4) 0.057(2) Uani 1 1 d . B .
H46 H 0.0888 0.7942 0.5445 0.069 Uiso 1 1 calc R . .
C47 C 0.0282(4) 1.0309(7) 0.3798(4) 0.059(2) Uani 1 1 d . . .
C48 C -0.0389(7) 0.9965(14) 0.3723(8) 0.063(5) Uiso 0.53 1 d P A 1
H48A H -0.0458 1.0170 0.4112 0.095 Uiso 0.53 1 calc PR A 1
H48B H -0.0430 0.9201 0.3668 0.095 Uiso 0.53 1 calc PR A 1
H48C H -0.0692 1.0312 0.3344 0.095 Uiso 0.53 1 calc PR A 1
C49 C 0.0343(9) 1.0192(16) 0.3188(9) 0.075(5) Uiso 0.53 1 d P A 1
H49A H -0.0012 1.0513 0.2846 0.113 Uiso 0.53 1 calc PR A 1
H49B H 0.0362 0.9443 0.3095 0.113 Uiso 0.53 1 calc PR A 1
H49C H 0.0720 1.0540 0.3207 0.113 Uiso 0.53 1 calc PR A 1
C50 C 0.0340(9) 1.1464(14) 0.4032(9) 0.077(5) Uiso 0.53 1 d P A 1
H50A H -0.0005 1.1874 0.3734 0.115 Uiso 0.53 1 calc PR A 1
H50B H 0.0727 1.1760 0.4042 0.115 Uiso 0.53 1 calc PR A 1
H50C H 0.0334 1.1488 0.4467 0.115 Uiso 0.53 1 calc PR A 1
C48X C -0.0111(10) 0.9529(17) 0.3269(10) 0.077(6) Uiso 0.47 1 d P A 2
H48D H -0.0368 0.9111 0.3435 0.115 Uiso 0.47 1 calc PR A 2
H48E H 0.0160 0.9060 0.3152 0.115 Uiso 0.47 1 calc PR A 2
H48F H -0.0374 0.9921 0.2885 0.115 Uiso 0.47 1 calc PR A 2
C49X C 0.0576(9) 1.0998(17) 0.3432(10) 0.070(6) Uiso 0.47 1 d P A 2
H49D H 0.0252 1.1321 0.3057 0.105 Uiso 0.47 1 calc PR A 2
H49E H 0.0840 1.0565 0.3284 0.105 Uiso 0.47 1 calc PR A 2
H49F H 0.0822 1.1551 0.3721 0.105 Uiso 0.47 1 calc PR A 2
C50X C -0.0088(11) 1.0882(19) 0.4035(11) 0.088(7) Uiso 0.47 1 d P A 2
H50D H -0.0331 1.1391 0.3707 0.131 Uiso 0.47 1 calc PR A 2
H50E H 0.0170 1.1257 0.4429 0.131 Uiso 0.47 1 calc PR A 2
H50F H -0.0365 1.0404 0.4137 0.131 Uiso 0.47 1 calc PR A 2
O6 O 0.2470(5) 1.0558(10) 0.7689(5) 0.048(3) Uiso 0.50 1 d PD B 1
C51 C 0.2986(8) 1.0231(17) 0.8270(9) 0.081(7) Uiso 0.50 1 d PD B 1
H51A H 0.2847 1.0202 0.8635 0.098 Uiso 0.50 1 calc PR B 1
H51B H 0.3108 0.9511 0.8201 0.098 Uiso 0.50 1 calc PR B 1
C52 C 0.3507(9) 1.089(2) 0.8447(14) 0.155(12) Uiso 0.50 1 d PD B 1
H52A H 0.3375 1.1628 0.8399 0.232 Uiso 0.50 1 calc PR B 1
H52B H 0.3730 1.0748 0.8166 0.232 Uiso 0.50 1 calc PR B 1
H52C H 0.3776 1.0756 0.8899 0.232 Uiso 0.50 1 calc PR B 1
O6X O 0.2569(8) 1.0082(14) 0.7831(7) 0.101(6) Uiso 0.50 1 d PD B 2
C51X C 0.3091(12) 1.076(2) 0.8137(12) 0.136(11) Uiso 0.50 1 d PD B 2
H51C H 0.3472 1.0381 0.8182 0.163 Uiso 0.50 1 calc PR B 2
H51D H 0.3056 1.1381 0.7855 0.163 Uiso 0.50 1 calc PR B 2
C52X C 0.3141(9) 1.1122(15) 0.8766(8) 0.074(6) Uiso 0.50 1 d PD B 2
H52D H 0.3043 1.1873 0.8745 0.110 Uiso 0.50 1 calc PR B 2
H52E H 0.3560 1.1007 0.9080 0.110 Uiso 0.50 1 calc PR B 2
H52F H 0.2852 1.0729 0.8900 0.110 Uiso 0.50 1 calc PR B 2
O5 O 0.1916(4) 1.0576(6) 0.6557(5) 0.057(2) Uiso 0.70 1 d PD B 1
C53 C 0.2061(7) 1.1547(12) 0.6323(8) 0.089(5) Uiso 0.70 1 d PD B 1
H53A H 0.2410 1.1441 0.6186 0.107 Uiso 0.70 1 calc PR B 1
H53B H 0.2184 1.2079 0.6674 0.107 Uiso 0.70 1 calc PR B 1
C54 C 0.1514(7) 1.1924(12) 0.5765(7) 0.091(5) Uiso 0.70 1 d PD B 1
H54A H 0.1284 1.1319 0.5518 0.137 Uiso 0.70 1 calc PR B 1
H54B H 0.1648 1.2366 0.5485 0.137 Uiso 0.70 1 calc PR B 1
H54C H 0.1250 1.2335 0.5925 0.137 Uiso 0.70 1 calc PR B 1
O5X O 0.1945(9) 1.0806(15) 0.6910(11) 0.076(7) Uiso 0.30 1 d PD B 2
C53X C 0.1667(15) 1.103(3) 0.6255(12) 0.089(12) Uiso 0.30 1 d PD B 2
H53C H 0.1255 1.1326 0.6173 0.107 Uiso 0.30 1 calc PR B 2
H53D H 0.1602 1.0353 0.6016 0.107 Uiso 0.30 1 calc PR B 2
C54X C 0.1980(15) 1.174(2) 0.5973(14) 0.062(9) Uiso 0.30 1 d PD B 2
H54D H 0.1749 1.2398 0.5849 0.093 Uiso 0.30 1 calc PR B 2
H54E H 0.2008 1.1413 0.5588 0.093 Uiso 0.30 1 calc PR B 2
H54F H 0.2394 1.1885 0.6291 0.093 Uiso 0.30 1 calc PR B 2

loop_
_atom_site_aniso_label
_atom_site_aniso_U_11
_atom_site_aniso_U_22
_atom_site_aniso_U_33
_atom_site_aniso_U_23
_atom_site_aniso_U_13
_atom_site_aniso_U_12
Pd1 0.0286(3) 0.0369(4) 0.0321(4) -0.0029(3) 0.0068(3) -0.0056(3)
S1 0.0377(12) 0.0398(12) 0.0312(11) 0.0034(9) 0.0109(9) 0.0015(9)
P1 0.0330(11) 0.0362(12) 0.0271(11) 0.0005(9) 0.0103(9) -0.0033(9)
P2 0.0517(15) 0.0653(16) 0.0526(15) -0.0293(12) 0.0224(12) -0.0070(12)
B1 0.052(6) 0.041(6) 0.023(5) 0.002(4) 0.007(4) -0.001(5)
N1 0.031(4) 0.043(4) 0.036(4) 0.001(3) 0.006(3) 0.001(3)
O1 0.076(5) 0.066(4) 0.107(5) -0.052(4) 0.051(4) -0.029(4)
O2 0.038(3) 0.075(4) 0.056(4) 0.002(3) 0.022(3) 0.012(3)
O3 0.047(3) 0.038(3) 0.028(3) 0.005(2) 0.013(2) 0.004(2)
O4 0.053(3) 0.036(3) 0.036(3) -0.005(2) 0.006(3) -0.003(3)
F1 0.088(4) 0.074(4) 0.045(3) 0.012(3) -0.008(3) -0.001(3)
F2 0.088(5) 0.103(5) 0.128(6) 0.054(4) -0.030(4) 0.008(4)
F3 0.089(5) 0.097(5) 0.223(9) 0.055(6) 0.029(5) 0.043(4)
F4 0.121(5) 0.062(4) 0.198(8) -0.004(5) 0.072(5) 0.032(4)
F5 0.085(4) 0.050(3) 0.068(4) -0.008(3) 0.021(3) 0.014(3)
F6 0.118(5) 0.093(4) 0.046(3) 0.019(3) 0.010(3) -0.037(4)
F7 0.174(7) 0.119(6) 0.086(5) 0.036(4) 0.038(5) -0.066(5)
F8 0.168(7) 0.098(5) 0.104(5) 0.007(4) 0.047(5) -0.081(5)
F9 0.109(5) 0.117(5) 0.068(4) -0.018(4) 0.022(4) -0.067(4)
F10 0.072(3) 0.084(4) 0.038(3) 0.003(3) 0.010(3) -0.030(3)
F11 0.070(3) 0.052(3) 0.070(3) -0.002(3) 0.036(3) -0.008(3)
F12 0.110(4) 0.064(3) 0.066(3) -0.002(3) 0.056(3) 0.014(3)
F13 0.125(5) 0.056(3) 0.062(3) -0.016(3) 0.040(3) -0.002(3)
F14 0.052(3) 0.054(3) 0.059(3) -0.001(2) 0.013(2) -0.006(2)
F15 0.087(4) 0.060(3) 0.075(4) -0.015(3) 0.011(3) -0.021(3)
C1 0.050(5) 0.066(6) 0.053(5) -0.013(5) 0.025(4) -0.024(4)
C2 0.076(7) 0.091(8) 0.063(6) 0.036(6) 0.012(6) -0.028(6)
C3 0.032(5) 0.057(6) 0.044(5) 0.000(5) 0.003(4) -0.012(4)
C4 0.039(5) 0.059(6) 0.069(6) 0.007(5) 0.011(5) -0.013(5)
C5 0.031(5) 0.065(7) 0.081(7) -0.017(6) 0.015(6) -0.016(5)
C6 0.031(5) 0.063(6) 0.074(7) -0.003(5) 0.004(5) -0.009(5)
C7 0.029(5) 0.052(5) 0.047(5) -0.001(4) 0.005(4) -0.001(4)
C8 0.049(6) 0.082(7) 0.066(6) 0.025(6) -0.006(5) -0.009(5)
C9 0.033(4) 0.041(5) 0.028(4) 0.000(4) 0.014(4) -0.008(4)
C10 0.043(5) 0.044(5) 0.030(5) 0.002(4) 0.008(4) -0.010(4)
C11 0.058(6) 0.050(6) 0.036(5) -0.007(5) 0.012(4) -0.029(5)
C12 0.112(8) 0.059(6) 0.044(6) -0.010(5) 0.014(6) -0.021(6)
C13 0.091(7) 0.041(5) 0.042(6) -0.010(5) 0.025(5) -0.012(5)
C14 0.063(6) 0.045(6) 0.051(6) 0.007(4) 0.033(5) 0.004(4)
C15 0.035(4) 0.037(5) 0.033(4) 0.001(4) 0.016(4) -0.003(4)
C16 0.052(6) 0.039(5) 0.051(6) 0.019(4) 0.007(5) 0.006(4)
C17 0.059(6) 0.025(5) 0.094(8) 0.016(5) 0.025(6) 0.015(5)
C18 0.092(9) 0.038(6) 0.128(11) 0.012(7) 0.050(9) 0.018(6)
C19 0.046(7) 0.069(8) 0.148(13) 0.047(9) 0.006(8) 0.033(7)
C20 0.074(9) 0.067(8) 0.091(9) 0.032(7) 0.003(8) 0.003(7)
C21 0.064(7) 0.047(6) 0.064(7) 0.014(5) 0.003(6) 0.010(5)
C22 0.069(6) 0.031(5) 0.033(5) 0.005(4) 0.017(5) 0.000(4)
C23 0.068(6) 0.046(5) 0.037(5) 0.002(4) 0.022(5) -0.005(5)
C24 0.092(8) 0.058(6) 0.053(6) -0.006(5) 0.028(6) -0.034(6)
C25 0.112(9) 0.059(7) 0.065(7) 0.005(6) 0.027(7) -0.038(6)
C26 0.142(11) 0.079(8) 0.050(7) 0.025(6) 0.036(7) -0.035(8)
C27 0.084(7) 0.055(6) 0.042(6) 0.002(5) 0.014(5) -0.021(5)
C28 0.049(5) 0.039(5) 0.018(4) 0.001(3) 0.003(4) 0.000(4)
C29 0.051(6) 0.043(5) 0.036(5) 0.007(4) 0.018(4) -0.007(5)
C30 0.065(6) 0.046(6) 0.047(5) 0.001(5) 0.029(5) 0.002(5)
C31 0.083(7) 0.040(6) 0.039(5) -0.009(4) 0.024(5) 0.004(5)
C32 0.074(7) 0.034(5) 0.043(5) -0.001(4) 0.009(5) -0.021(5)
C33 0.053(6) 0.037(5) 0.035(5) 0.002(4) 0.012(4) -0.002(4)
C34 0.028(4) 0.049(5) 0.030(4) 0.002(4) 0.004(4) 0.005(4)
C35 0.039(5) 0.062(6) 0.038(5) 0.009(4) 0.022(4) 0.003(4)
C36 0.053(6) 0.066(6) 0.056(6) 0.008(5) 0.028(5) 0.010(5)
C37 0.079(7) 0.092(8) 0.089(8) 0.027(6) 0.058(6) -0.008(6)
C38 0.048(6) 0.105(9) 0.060(6) 0.042(7) 0.034(5) 0.021(6)
C39 0.057(6) 0.098(8) 0.035(5) 0.009(5) 0.025(5) 0.020(6)
C40 0.033(5) 0.062(6) 0.040(5) -0.001(5) 0.004(4) 0.005(4)
C41 0.019(4) 0.046(5) 0.033(4) -0.004(4) 0.008(3) -0.005(3)
C42 0.030(4) 0.046(5) 0.030(4) 0.002(4) 0.011(4) 0.003(4)
C43 0.054(6) 0.048(5) 0.037(5) 0.005(4) 0.022(4) 0.002(4)
C44 0.040(5) 0.052(5) 0.032(5) -0.006(4) 0.007(4) 0.009(4)
C45 0.018(4) 0.073(6) 0.062(6) 0.013(5) 0.005(4) -0.003(4)
C46 0.052(6) 0.065(6) 0.053(6) 0.017(5) 0.018(5) -0.005(5)
C47 0.060(6) 0.073(6) 0.041(5) 0.006(5) 0.017(5) 0.019(5)

loop_
_atom_type_symbol
_atom_type_description
_atom_type_scat_dispersion_real
_atom_type_scat_dispersion_imag
_atom_type_scat_source
C C 0.0033 0.0016 'International Tables Vol C Tables 4.2.6.8 and 6.1.1.4'
H H 0.0000 0.0000 'International Tables Vol C Tables 4.2.6.8 and 6.1.1.4'
B B 0.0013 0.0007 'International Tables Vol C Tables 4.2.6.8 and 6.1.1.4'
N N 0.0061 0.0033 'International Tables Vol C Tables 4.2.6.8 and 6.1.1.4'
O O 0.0106 0.0060 'International Tables Vol C Tables 4.2.6.8 and 6.1.1.4'
F F 0.0171 0.0103 'International Tables Vol C Tables 4.2.6.8 and 6.1.1.4'
P P 0.1023 0.0942 'International Tables Vol C Tables 4.2.6.8 and 6.1.1.4'
S S 0.1246 0.1234 'International Tables Vol C Tables 4.2.6.8 and 6.1.1.4'
Pd Pd -0.9988 1.0072 'International Tables Vol C Tables 4.2.6.8 and 6.1.1.4'

loop_
_geom_angle_atom_site_label_1
_geom_angle_atom_site_label_2
_geom_angle_atom_site_label_3
_geom_angle
C1 Pd1 N1 90.1(3)
C1 Pd1 O1 178.0(3)
N1 Pd1 O1 87.9(2)
C1 Pd1 P1 89.5(2)
N1 Pd1 P1 179.38(18)
O1 Pd1 P1 92.46(16)
O2 S1 O4 117.1(3)
O2 S1 O3 111.1(3)
O4 S1 O3 111.0(3)
O2 S1 C15 107.5(3)
O4 S1 C15 108.7(3)
O3 S1 C15 100.0(3)
C34 P1 C41 100.8(3)
C34 P1 C9 104.9(3)
C41 P1 C9 104.2(3)
C34 P1 Pd1 117.0(3)
C41 P1 Pd1 110.6(2)
C9 P1 Pd1 117.3(2)
O1 P2 O5X 128.2(9)
O1 P2 O6 114.8(5)
O5X P2 O6X 92.3(11)
O1 P2 O5 110.3(5)
O6 P2 O5 99.4(6)
O1 P2 C40 117.0(4)
O6 P2 C40 111.6(5)
O5 P2 C40 101.3(4)
O3 B1 C16 109.8(6)
O3 B1 C28 106.6(6)
C16 B1 C28 116.0(7)
O3 B1 C22 104.1(6)
C16 B1 C22 106.6(6)
C28 B1 C22 113.2(7)
C3 N1 C7 119.0(6)
C3 N1 Pd1 122.5(5)
C7 N1 Pd1 118.4(5)
P2 O1 Pd1 130.7(4)
S1 O3 B1 132.7(5)
Pd1 C1 H1A 109.5
Pd1 C1 H1B 109.5
H1A C1 H1B 109.5
Pd1 C1 H1C 109.5
H1A C1 H1C 109.5
H1B C1 H1C 109.5
C3 C2 H2A 109.5
C3 C2 H2B 109.5
H2A C2 H2B 109.5
C3 C2 H2C 109.5
H2A C2 H2C 109.5
H2B C2 H2C 109.5
N1 C3 C4 120.9(7)
N1 C3 C2 117.2(7)
C4 C3 C2 121.9(8)
C5 C4 C3 120.4(9)
C5 C4 H4 119.8
C3 C4 H4 119.8
C4 C5 C6 119.8(8)
C4 C5 H5 120.1
C6 C5 H5 120.1
C5 C6 C7 119.3(8)
C5 C6 H6 120.4
C7 C6 H6 120.4
N1 C7 C6 120.7(8)
N1 C7 C8 118.2(7)
C6 C7 C8 121.2(8)
C7 C8 H8A 109.5
C7 C8 H8B 109.5
H8A C8 H8B 109.5
C7 C8 H8C 109.5
H8A C8 H8C 109.5
H8B C8 H8C 109.5
C10 C9 C15 118.7(7)
C10 C9 P1 118.0(6)
C15 C9 P1 123.0(5)
C11 C10 C9 122.1(7)
C11 C10 H10 118.9
C9 C10 H10 118.9
C13 C11 C10 118.8(7)
C13 C11 C12 121.8(8)
C10 C11 C12 119.4(8)
C11 C12 H12A 109.5
C11 C12 H12B 109.5
H12A C12 H12B 109.5
C11 C12 H12C 109.5
H12A C12 H12C 109.5
H12B C12 H12C 109.5
C11 C13 C14 120.9(8)
C11 C13 H13 119.6
C14 C13 H13 119.6
C13 C14 C15 121.6(8)
C13 C14 H14 119.2
C15 C14 H14 119.2
C9 C15 C14 117.9(7)
C9 C15 S1 125.9(6)
C14 C15 S1 116.2(6)
C21 C16 C17 113.4(8)
C21 C16 B1 126.3(8)
C17 C16 B1 120.1(7)
F5 C17 C18 118.4(10)
F5 C17 C16 119.3(7)
C18 C17 C16 122.3(10)
C19 C18 C17 120.8(11)
C19 C18 F4 121.7(11)
C17 C18 F4 117.4(12)
C20 C19 F3 122.8(14)
C20 C19 C18 117.9(10)
F3 C19 C18 119.2(15)
C19 C20 C21 121.8(11)
C19 C20 F2 117.8(12)
C21 C20 F2 120.4(13)
F1 C21 C20 115.6(10)
F1 C21 C16 120.7(8)
C20 C21 C16 123.7(11)
C23 C22 C27 112.9(8)
C23 C22 B1 128.3(7)
C27 C22 B1 118.8(7)
F10 C23 C22 121.4(7)
F10 C23 C24 115.1(8)
C22 C23 C24 123.6(8)
F9 C24 C25 120.2(9)
F9 C24 C23 119.8(8)
C25 C24 C23 120.0(9)
F8 C25 C24 119.9(10)
F8 C25 C26 121.1(9)
C24 C25 C26 118.9(9)
F7 C26 C25 118.8(10)
F7 C26 C27 121.0(10)
C25 C26 C27 120.0(9)
F6 C27 C26 116.6(8)
F6 C27 C22 118.9(8)
C26 C27 C22 124.4(9)
C33 C28 C29 113.7(7)
C33 C28 B1 121.7(7)
C29 C28 B1 124.2(7)
F11 C29 C30 114.5(8)
F11 C29 C28 120.7(7)
C30 C29 C28 124.8(8)
F12 C30 C31 118.9(8)
F12 C30 C29 121.7(8)
C31 C30 C29 119.4(8)
F13 C31 C30 121.7(9)
F13 C31 C32 118.8(9)
C30 C31 C32 119.4(8)
F15 C32 C31 121.3(8)
F15 C32 C33 119.5(9)
C31 C32 C33 119.2(8)
F14 C33 C28 120.0(7)
F14 C33 C32 116.6(8)
C28 C33 C32 123.4(8)
C40 C34 C35 117.6(7)
C40 C34 P1 123.6(6)
C35 C34 P1 118.7(6)
C36 C35 C34 123.4(8)
C36 C35 H35 118.3
C34 C35 H35 118.3
C35 C36 C38 117.2(9)
C35 C36 C37 121.7(9)
C38 C36 C37 121.1(8)
C36 C37 H37A 109.5
C36 C37 H37B 109.5
H37A C37 H37B 109.5
C36 C37 H37C 109.5
H37A C37 H37C 109.5
H37B C37 H37C 109.5
C36 C38 C39 122.8(8)
C36 C38 H38 118.6
C39 C38 H38 118.6
C38 C39 C40 118.8(9)
C38 C39 H39 120.6
C40 C39 H39 120.6
C34 C40 C39 120.2(8)
C34 C40 P2 123.2(6)
C39 C40 P2 116.6(7)
C42 C41 C46 118.5(7)
C42 C41 P1 119.1(5)
C46 C41 P1 122.4(6)
C41 C42 C43 120.0(7)
C41 C42 H42 120.0
C43 C42 H42 120.0
C44 C43 C42 121.4(7)
C44 C43 H43 119.3
C42 C43 H43 119.3
C45 C44 C43 116.8(7)
C45 C44 C47 123.2(7)
C43 C44 C47 119.9(8)
C44 C45 C46 122.4(7)
C44 C45 H45 118.8
C46 C45 H45 118.8
C41 C46 C45 120.9(8)
C41 C46 H46 119.6
C45 C46 H46 119.6
C50X C47 C49 136.5(14)
C50X C47 C44 110.5(11)
C49 C47 C44 113.0(10)
C50X C47 C49X 112.4(14)
C49 C47 C49X 47.2(10)
C44 C47 C49X 113.1(10)
C50X C47 C48X 110.4(14)
C49 C47 C48X 57.1(11)
C44 C47 C48X 107.3(11)
C49X C47 C48X 102.7(12)
C50X C47 C50 50.1(11)
C49 C47 C50 113.1(13)
C44 C47 C50 107.5(9)
C49X C47 C50 68.8(11)
C48X C47 C50 144.6(12)
C50X C47 C48 55.8(11)
C49 C47 C48 109.4(12)
C44 C47 C48 108.9(9)
C49X C47 C48 137.5(11)
C48X C47 C48 57.6(10)
C50 C47 C48 104.5(11)
C47 C48 H48A 109.5
C47 C48 H48B 109.5
C47 C48 H48C 109.5
C47 C49 H49A 109.5
C47 C49 H49B 109.5
C47 C49 H49C 109.5
C47 C50 H50A 109.5
C47 C50 H50B 109.5
C47 C50 H50C 109.5
C47 C48X H48D 109.5
C47 C48X H48E 109.5
H48D C48X H48E 109.5
C47 C48X H48F 109.5
H48D C48X H48F 109.5
H48E C48X H48F 109.5
C47 C49X H49D 109.5
C47 C49X H49E 109.5
H49D C49X H49E 109.5
C47 C49X H49F 109.5
H49D C49X H49F 109.5
H49E C49X H49F 109.5
C47 C50X H50D 109.5
C47 C50X H50E 109.5
H50D C50X H50E 109.5
C47 C50X H50F 109.5
H50D C50X H50F 109.5
H50E C50X H50F 109.5
C51 O6 P2 113.4(12)
C52 C51 O6 114.7(17)
C52 C51 H51A 108.6
O6 C51 H51A 108.6
C52 C51 H51B 108.6
O6 C51 H51B 108.6
H51A C51 H51B 107.6
C51X O6X P2 116.0(14)
C52X C51X O6X 112.7(17)
C52X C51X H51C 109.1
O6X C51X H51C 109.1
C52X C51X H51D 109.1
O6X C51X H51D 109.1
H51C C51X H51D 107.8
C51X C52X H52D 109.5
C51X C52X H52E 109.5
H52D C52X H52E 109.5
C51X C52X H52F 109.5
H52D C52X H52F 109.5
H52E C52X H52F 109.5
C53 O5 P2 124.7(8)
O5 C53 C54 109.3(11)
O5 C53 H53A 109.8
C54 C53 H53A 109.8
O5 C53 H53B 109.8
C54 C53 H53B 109.8
H53A C53 H53B 108.3
C53X O5X P2 116(2)
O5X C53X C54X 118(2)
O5X C53X H53C 107.8
C54X C53X H53C 107.8
O5X C53X H53D 107.8
C54X C53X H53D 107.8
H53C C53X H53D 107.1
C53X C54X H54D 109.5
C53X C54X H54E 109.5
H54D C54X H54E 109.5
C53X C54X H54F 109.5
H54D C54X H54F 109.5
H54E C54X H54F 109.5

loop_
_geom_bond_atom_site_label_1
_geom_bond_atom_site_label_2
_geom_bond_distance
Pd1 C1 1.971(8)
Pd1 N1 2.092(6)
Pd1 O1 2.153(6)
Pd1 P1 2.208(2)
S1 O2 1.404(5)
S1 O4 1.413(5)
S1 O3 1.501(5)
S1 C15 1.740(7)
P1 C34 1.809(7)
P1 C41 1.818(7)
P1 C9 1.832(7)
P2 O1 1.417(6)
P2 O5X 1.521(15)
P2 O6 1.532(10)
P2 O6X 1.556(13)
P2 O5 1.561(8)
P2 C40 1.782(9)
B1 O3 1.524(9)
B1 C16 1.624(12)
B1 C28 1.642(11)
B1 C22 1.644(12)
N1 C3 1.328(9)
N1 C7 1.332(9)
F1 C21 1.348(11)
F2 C20 1.359(12)
F3 C19 1.329(12)
F4 C18 1.376(12)
F5 C17 1.331(10)
F6 C27 1.342(10)
F7 C26 1.328(10)
F8 C25 1.330(11)
F9 C24 1.330(10)
F10 C23 1.325(9)
F11 C29 1.340(9)
F12 C30 1.332(9)
F13 C31 1.336(9)
F14 C33 1.336(9)
F15 C32 1.337(9)
C1 H1A 0.9800
C1 H1B 0.9800
C1 H1C 0.9800
C2 C3 1.489(11)
C2 H2A 0.9800
C2 H2B 0.9800
C2 H2C 0.9800
C3 C4 1.361(11)
C4 C5 1.325(11)
C4 H4 0.9500
C5 C6 1.340(12)
C5 H5 0.9500
C6 C7 1.378(11)
C6 H6 0.9500
C7 C8 1.479(11)
C8 H8A 0.9800
C8 H8B 0.9800
C8 H8C 0.9800
C9 C10 1.387(10)
C9 C15 1.388(10)
C10 C11 1.373(11)
C10 H10 0.9500
C11 C13 1.348(12)
C11 C12 1.497(11)
C12 H12A 0.9800
C12 H12B 0.9800
C12 H12C 0.9800
C13 C14 1.359(11)
C13 H13 0.9500
C14 C15 1.397(10)
C14 H14 0.9500
C16 C21 1.365(12)
C16 C17 1.387(12)
C17 C18 1.370(13)
C18 C19 1.353(16)
C19 C20 1.316(16)
C20 C21 1.353(15)
C22 C23 1.365(11)
C22 C27 1.370(11)
C23 C24 1.378(12)
C24 C25 1.335(12)
C25 C26 1.341(14)
C26 C27 1.355(13)
C28 C33 1.360(11)
C28 C29 1.368(11)
C29 C30 1.353(11)
C30 C31 1.340(12)
C31 C32 1.355(12)
C32 C33 1.380(11)
C34 C40 1.393(10)
C34 C35 1.404(10)
C35 C36 1.362(11)
C35 H35 0.9500
C36 C38 1.378(13)
C36 C37 1.482(12)
C37 H37A 0.9800
C37 H37B 0.9800
C37 H37C 0.9800
C38 C39 1.380(13)
C38 H38 0.9500
C39 C40 1.400(11)
C39 H39 0.9500
C41 C42 1.358(10)
C41 C46 1.364(10)
C42 C43 1.393(10)
C42 H42 0.9500
C43 C44 1.383(10)
C43 H43 0.9500
C44 C45 1.347(11)
C44 C47 1.523(11)
C45 C46 1.372(11)
C45 H45 0.9500
C46 H46 0.9500
C47 C50X 1.39(2)
C47 C49 1.431(19)
C47 C49X 1.53(2)
C47 C48X 1.55(2)
C47 C50 1.55(2)
C47 C48 1.587(18)
C48 H48A 0.9800
C48 H48B 0.9800
C48 H48C 0.9800
C49 H49A 0.9800
C49 H49B 0.9800
C49 H49C 0.9800
C50 H50A 0.9800
C50 H50B 0.9800
C50 H50C 0.9800
C48X H48D 0.9800
C48X H48E 0.9800
C48X H48F 0.9800
C49X H49D 0.9800
C49X H49E 0.9800
C49X H49F 0.9800
C50X H50D 0.9800
C50X H50E 0.9800
C50X H50F 0.9800
O6 C51 1.458(16)
C51 C52 1.413(18)
C51 H51A 0.9900
C51 H51B 0.9900
C52 H52A 0.9800
C52 H52B 0.9800
C52 H52C 0.9800
O6X C51X 1.445(18)
C51X C52X 1.440(18)
C51X H51C 0.9900
C51X H51D 0.9900
C52X H52D 0.9800
C52X H52E 0.9800
C52X H52F 0.9800
O5 C53 1.433(14)
C53 C54 1.487(15)
C53 H53A 0.9900
C53 H53B 0.9900
C54 H54A 0.9800
C54 H54B 0.9800
C54 H54C 0.9800
O5X C53X 1.385(19)
C53X C54X 1.456(19)
C53X H53C 0.9900
C53X H53D 0.9900
C54X H54D 0.9800
C54X H54E 0.9800
C54X H54F 0.9800

loop_
_platon_squeeze_void_nr
_platon_squeeze_void_average_x
_platon_squeeze_void_average_y
_platon_squeeze_void_average_z
_platon_squeeze_void_volume
_platon_squeeze_void_count_electrons
_platon_squeeze_void_content
1 0.000 0.000 0.000 192 54 ' '
2 0.500 0.000 0.000 299 76 ' '
3 0.500 0.500 0.500 299 76 ' '
4 1.000 0.500 0.500 192 54 ' '
